data_7108249
loop_
_publ_author_name
'Shaoyu Li'
'Jie Wu'

_publ_section_title
;
 A copper(I)-catalyzed reaction of 2-(2-ethynylphenyl)oxirane, sulfonyl
 azide, with 2-isocyanoacetate
;
_journal_name_full Chem.Commun.
_journal_page_first 8973
_journal_paper_doi 10.1039/c2cc34591a
_journal_volume 48
_journal_year 2012
_chemical_formula_sum 'C20 H21 N O3 S'
_chemical_formula_weight 355.44
_chemical_name_systematic
;
?
;
_space_group_IT_number 14
_symmetry_cell_setting monoclinic
_symmetry_space_group_name_Hall '-P 2yn'
_symmetry_space_group_name_H-M 'P 1 21/n 1'
_atom_sites_solution_hydrogens geom
_atom_sites_solution_primary direct
_atom_sites_solution_secondary difmap
_audit_creation_method SHELXL-97
_cell_angle_alpha 90.00
_cell_angle_beta 116.951(12)
_cell_angle_gamma 90.00
_cell_formula_units_Z 4
_cell_length_a 16.000(16)
_cell_length_b 7.953(8)
_cell_length_c 16.368(17)
_cell_measurement_reflns_used 1003
_cell_measurement_temperature 293(2)
_cell_measurement_theta_max 26.274
_cell_measurement_theta_min 2.406
_cell_volume 1857(3)
_computing_cell_refinement 'Bruker SMART'
_computing_data_collection 'Bruker SMART'
_computing_data_reduction 'Bruker SHELXTL'
_computing_molecular_graphics 'Bruker SHELXTL'
_computing_publication_material 'Bruker SHELXTL'
_computing_structure_refinement 'SHELXL-97 (Sheldrick, 1997)'
_computing_structure_solution 'SHELXS-97 (Sheldrick, 1990)'
_diffrn_ambient_temperature 293(2)
_diffrn_measured_fraction_theta_full 0.994
_diffrn_measured_fraction_theta_max 0.994
_diffrn_measurement_device_type 'CCD area detector'
_diffrn_measurement_method 'phi and omega scans'
_diffrn_radiation_monochromator graphite
_diffrn_radiation_source 'fine-focus sealed tube'
_diffrn_radiation_type MoK\a
_diffrn_radiation_wavelength 0.71073
_diffrn_reflns_av_R_equivalents 0.0734
_diffrn_reflns_av_sigmaI/netI 0.0577
_diffrn_reflns_limit_h_max 19
_diffrn_reflns_limit_h_min -16
_diffrn_reflns_limit_k_max 9
_diffrn_reflns_limit_k_min -9
_diffrn_reflns_limit_l_max 19
_diffrn_reflns_limit_l_min -18
_diffrn_reflns_number 7386
_diffrn_reflns_theta_full 25.01
_diffrn_reflns_theta_max 25.01
_diffrn_reflns_theta_min 1.48
_exptl_absorpt_coefficient_mu 0.192
_exptl_absorpt_correction_T_max 0.9535
_exptl_absorpt_correction_T_min 0.9358
_exptl_absorpt_correction_type multi-scan
_exptl_absorpt_process_details sadabs
_exptl_crystal_colour COLOURLESS
_exptl_crystal_density_diffrn 1.272
_exptl_crystal_density_method 'not measured'
_exptl_crystal_description BLOCK
_exptl_crystal_F_000 752
_exptl_crystal_size_max 0.35
_exptl_crystal_size_mid 0.30
_exptl_crystal_size_min 0.25
_refine_diff_density_max 0.347
_refine_diff_density_min -0.509
_refine_diff_density_rms 0.122
_refine_ls_extinction_coef 0.111(8)
_refine_ls_extinction_expression Fc^*^=kFc[1+0.001xFc^2^\l^3^/sin(2\q)]^-1/4^
_refine_ls_extinction_method SHELXL
_refine_ls_goodness_of_fit_ref 1.057
_refine_ls_hydrogen_treatment constr
_refine_ls_matrix_type full
_refine_ls_number_parameters 229
_refine_ls_number_reflns 3257
_refine_ls_number_restraints 0
_refine_ls_restrained_S_all 1.057
_refine_ls_R_factor_all 0.0879
_refine_ls_R_factor_gt 0.0755
_refine_ls_shift/su_max 0.000
_refine_ls_shift/su_mean 0.000
_refine_ls_structure_factor_coef Fsqd
_refine_ls_weighting_details 'calc w=1/[\s^2^(Fo^2^)+(0.1173P)^2^+0.1646P] where P=(Fo^2^+2Fc^2^)/3'
_refine_ls_weighting_scheme calc
_refine_ls_wR_factor_gt 0.1763
_refine_ls_wR_factor_ref 0.1899
_reflns_number_gt 2557
_reflns_number_total 3257
_reflns_threshold_expression >2sigma(I)
_cod_data_source_file c2cc34591a.txt
_cod_data_source_block a20229a
_cod_original_sg_symbol_H-M P2(1)/n
_cod_database_code 7108249

loop_
_symmetry_equiv_pos_as_xyz
'x, y, z'
'-x+1/2, y+1/2, -z+1/2'
'-x, -y, -z'
'x-1/2, -y-1/2, z-1/2'

loop_
_atom_site_label
_atom_site_type_symbol
_atom_site_fract_x
_atom_site_fract_y
_atom_site_fract_z
_atom_site_U_iso_or_equiv
_atom_site_adp_type
_atom_site_occupancy
_atom_site_symmetry_multiplicity
_atom_site_calc_flag
_atom_site_refinement_flags
N1 N -0.05549(15) 0.4458(3) 0.08581(13) 0.0583(6) Uani 1 1 d .
O1 O -0.19355(15) 0.3267(3) 0.10312(16) 0.0842(7) Uani 1 1 d .
O2 O -0.21221(15) 0.5558(3) -0.00434(13) 0.0897(7) Uani 1 1 d .
O3 O 0.00778(11) 0.3605(2) 0.23522(10) 0.0580(5) Uani 1 1 d .
S1 S -0.15852(4) 0.47857(9) 0.08298(4) 0.0630(3) Uani 1 1 d .
C1 C 0.01400(17) 0.3875(3) 0.15747(15) 0.0498(6) Uani 1 1 d .
C2 C 0.10366(18) 0.3471(3) 0.15508(18) 0.0585(6) Uani 1 1 d .
H2A H 0.1556 0.3978 0.2073 0.070 Uiso 1 1 calc R
H2B H 0.1028 0.3926 0.0997 0.070 Uiso 1 1 calc R
C3 C 0.11638(17) 0.1602(3) 0.15740(19) 0.0605(7) Uani 1 1 d .
C4 C 0.1164(2) 0.0767(5) 0.0834(3) 0.0930(10) Uani 1 1 d .
H4 H 0.1066 0.1354 0.0306 0.112 Uiso 1 1 calc R
C5 C 0.1314(3) -0.0953(7) 0.0884(4) 0.1252(18) Uani 1 1 d .
H5 H 0.1313 -0.1516 0.0386 0.150 Uiso 1 1 calc R
C6 C 0.1460(3) -0.1830(5) 0.1647(5) 0.126(2) Uani 1 1 d .
H6 H 0.1562 -0.2984 0.1668 0.151 Uiso 1 1 calc R
C7 C 0.1461(2) -0.1023(4) 0.2397(3) 0.0988(13) Uani 1 1 d .
H7 H 0.1569 -0.1633 0.2921 0.119 Uiso 1 1 calc R
C8 C 0.12962(17) 0.0720(3) 0.2368(2) 0.0656(7) Uani 1 1 d .
C9 C 0.12968(19) 0.1584(4) 0.3148(2) 0.0713(8) Uani 1 1 d .
H9 H 0.1703 0.1151 0.3720 0.086 Uiso 1 1 calc R
C10 C 0.08002(17) 0.2900(4) 0.31586(17) 0.0623(7) Uani 1 1 d .
C11 C 0.0841(2) 0.3773(4) 0.39759(18) 0.0759(8) Uani 1 1 d .
H11A H 0.1268 0.3168 0.4521 0.091 Uiso 1 1 calc R
H11B H 0.0225 0.3739 0.3952 0.091 Uiso 1 1 calc R
C12 C 0.1158(2) 0.5589(5) 0.4059(2) 0.0858(10) Uani 1 1 d .
H12A H 0.0733 0.6198 0.3515 0.103 Uiso 1 1 calc R
H12B H 0.1777 0.5628 0.4090 0.103 Uiso 1 1 calc R
C13 C 0.1188(3) 0.6454(7) 0.4902(3) 0.1222(16) Uani 1 1 d .
H13A H 0.0571 0.6462 0.4863 0.183 Uiso 1 1 calc R
H13B H 0.1404 0.7589 0.4932 0.183 Uiso 1 1 calc R
H13C H 0.1608 0.5857 0.5443 0.183 Uiso 1 1 calc R
C14 C -0.14118(16) 0.6298(3) 0.16797(16) 0.0543(6) Uani 1 1 d .
C15 C -0.1174(3) 0.7911(4) 0.1566(2) 0.0789(8) Uani 1 1 d .
H15 H -0.1103 0.8190 0.1050 0.095 Uiso 1 1 calc R
C16 C -0.1041(2) 0.9116(4) 0.2222(2) 0.0849(9) Uani 1 1 d .
H16 H -0.0863 1.0197 0.2149 0.102 Uiso 1 1 calc R
C17 C -0.11661(19) 0.8749(4) 0.2979(2) 0.0724(8) Uani 1 1 d .
C18 C -0.1420(2) 0.7146(4) 0.3069(2) 0.0785(9) Uani 1 1 d .
H18 H -0.1513 0.6881 0.3575 0.094 Uiso 1 1 calc R
C19 C -0.1543(2) 0.5905(4) 0.24336(19) 0.0694(7) Uani 1 1 d .
H19 H -0.1711 0.4821 0.2513 0.083 Uiso 1 1 calc R
C20 C -0.1003(3) 1.0087(6) 0.3692(3) 0.1076(13) Uani 1 1 d .
H20A H -0.0349 1.0368 0.4000 0.161 Uiso 1 1 calc R
H20B H -0.1197 0.9671 0.4131 0.161 Uiso 1 1 calc R
H20C H -0.1361 1.1072 0.3399 0.161 Uiso 1 1 calc R

loop_
_atom_site_aniso_label
_atom_site_aniso_U_11
_atom_site_aniso_U_22
_atom_site_aniso_U_33
_atom_site_aniso_U_23
_atom_site_aniso_U_13
_atom_site_aniso_U_12
N1 0.0696(13) 0.0584(13) 0.0450(11) -0.0009(9) 0.0244(10) 0.0116(10)
O1 0.0785(13) 0.0699(13) 0.1026(16) -0.0269(11) 0.0395(12) -0.0119(10)
O2 0.0814(14) 0.1054(17) 0.0490(11) -0.0178(10) 0.0002(9) 0.0251(12)
O3 0.0597(10) 0.0693(11) 0.0461(9) 0.0037(7) 0.0251(8) 0.0087(8)
S1 0.0587(5) 0.0651(5) 0.0525(5) -0.0177(3) 0.0142(3) 0.0054(3)
C1 0.0629(14) 0.0408(13) 0.0474(13) -0.0040(9) 0.0264(11) 0.0019(9)
C2 0.0676(15) 0.0520(14) 0.0648(15) 0.0049(12) 0.0379(13) 0.0066(11)
C3 0.0511(13) 0.0524(15) 0.0757(17) -0.0057(13) 0.0268(12) 0.0050(10)
C4 0.089(2) 0.092(2) 0.099(2) -0.030(2) 0.0434(19) 0.0174(18)
C5 0.090(3) 0.103(4) 0.164(4) -0.069(3) 0.041(3) 0.011(2)
C6 0.075(2) 0.050(2) 0.237(6) -0.031(3) 0.057(3) 0.0005(16)
C7 0.069(2) 0.0530(18) 0.170(4) 0.018(2) 0.051(2) 0.0088(14)
C8 0.0490(13) 0.0512(14) 0.092(2) 0.0094(14) 0.0276(13) 0.0034(11)
C9 0.0612(16) 0.0761(19) 0.0713(18) 0.0244(15) 0.0252(13) 0.0069(13)
C10 0.0595(14) 0.0731(17) 0.0489(14) 0.0095(12) 0.0198(11) -0.0009(13)
C11 0.0746(18) 0.104(2) 0.0493(15) 0.0048(14) 0.0284(13) -0.0046(15)
C12 0.083(2) 0.108(3) 0.075(2) -0.0194(18) 0.0429(17) -0.0256(19)
C13 0.124(3) 0.158(4) 0.103(3) -0.063(3) 0.067(3) -0.055(3)
C14 0.0497(12) 0.0576(15) 0.0492(13) -0.0104(11) 0.0167(10) 0.0027(10)
C15 0.110(2) 0.0656(19) 0.0677(18) -0.0100(15) 0.0464(16) -0.0101(16)
C16 0.108(3) 0.0597(18) 0.091(2) -0.0212(16) 0.0489(19) -0.0168(16)
C17 0.0574(15) 0.082(2) 0.0731(18) -0.0306(16) 0.0252(13) -0.0016(13)
C18 0.090(2) 0.091(2) 0.0665(17) -0.0122(16) 0.0463(16) 0.0012(17)
C19 0.0824(19) 0.0633(17) 0.0725(17) -0.0088(14) 0.0439(15) -0.0042(13)
C20 0.090(2) 0.121(3) 0.101(3) -0.065(2) 0.034(2) -0.011(2)

loop_
_atom_type_symbol
_atom_type_description
_atom_type_scat_dispersion_real
_atom_type_scat_dispersion_imag
_atom_type_scat_source
C C 0.0033 0.0016 'International Tables Vol C Tables 4.2.6.8 and 6.1.1.4'
H H 0.0000 0.0000 'International Tables Vol C Tables 4.2.6.8 and 6.1.1.4'
N N 0.0061 0.0033 'International Tables Vol C Tables 4.2.6.8 and 6.1.1.4'
O O 0.0106 0.0060 'International Tables Vol C Tables 4.2.6.8 and 6.1.1.4'
S S 0.1246 0.1234 'International Tables Vol C Tables 4.2.6.8 and 6.1.1.4'

loop_
_geom_angle_atom_site_label_1
_geom_angle_atom_site_label_2
_geom_angle_atom_site_label_3
_geom_angle
C1 N1 S1 121.60(18)
C1 O3 C10 124.6(2)
O2 S1 O1 118.18(15)
O2 S1 N1 103.63(14)
O1 S1 N1 110.56(13)
O2 S1 C14 107.69(14)
O1 S1 C14 109.39(14)
N1 S1 C14 106.72(11)
N1 C1 O3 121.4(2)
N1 C1 C2 120.0(2)
O3 C1 C2 118.6(2)
C1 C2 C3 109.6(2)
C1 C2 H2A 109.8
C3 C2 H2A 109.8
C1 C2 H2B 109.8
C3 C2 H2B 109.8
H2A C2 H2B 108.2
C4 C3 C8 120.7(3)
C4 C3 C2 120.6(3)
C8 C3 C2 118.7(2)
C3 C4 C5 119.4(4)
C3 C4 H4 120.3
C5 C4 H4 120.3
C6 C5 C4 121.1(4)
C6 C5 H5 119.4
C4 C5 H5 119.4
C5 C6 C7 120.6(4)
C5 C6 H6 119.7
C7 C6 H6 119.7
C6 C7 C8 120.0(4)
C6 C7 H7 120.0
C8 C7 H7 120.0
C3 C8 C7 118.1(3)
C3 C8 C9 121.2(2)
C7 C8 C9 120.7(3)
C10 C9 C8 128.9(2)
C10 C9 H9 115.6
C8 C9 H9 115.6
C9 C10 O3 122.9(2)
C9 C10 C11 127.1(3)
O3 C10 C11 109.8(2)
C10 C11 C12 113.8(2)
C10 C11 H11A 108.8
C12 C11 H11A 108.8
C10 C11 H11B 108.8
C12 C11 H11B 108.8
H11A C11 H11B 107.7
C11 C12 C13 112.6(3)
C11 C12 H12A 109.1
C13 C12 H12A 109.1
C11 C12 H12B 109.1
C13 C12 H12B 109.1
H12A C12 H12B 107.8
C12 C13 H13A 109.5
C12 C13 H13B 109.5
H13A C13 H13B 109.5
C12 C13 H13C 109.5
H13A C13 H13C 109.5
H13B C13 H13C 109.5
C15 C14 C19 119.8(2)
C15 C14 S1 119.0(2)
C19 C14 S1 121.2(2)
C14 C15 C16 119.8(3)
C14 C15 H15 120.1
C16 C15 H15 120.1
C17 C16 C15 121.3(3)
C17 C16 H16 119.3
C15 C16 H16 119.3
C18 C17 C16 117.9(3)
C18 C17 C20 122.0(3)
C16 C17 C20 120.2(3)
C17 C18 C19 122.2(3)
C17 C18 H18 118.9
C19 C18 H18 118.9
C14 C19 C18 119.0(3)
C14 C19 H19 120.5
C18 C19 H19 120.5
C17 C20 H20A 109.5
C17 C20 H20B 109.5
H20A C20 H20B 109.5
C17 C20 H20C 109.5
H20A C20 H20C 109.5
H20B C20 H20C 109.5

loop_
_geom_bond_atom_site_label_1
_geom_bond_atom_site_label_2
_geom_bond_distance
N1 C1 1.283(3)
N1 S1 1.649(3)
O1 S1 1.431(2)
O2 S1 1.430(2)
O3 C1 1.338(3)
O3 C10 1.418(3)
S1 C14 1.763(3)
C1 C2 1.488(4)
C2 C3 1.498(4)
C2 H2A 0.9700
C2 H2B 0.9700
C3 C4 1.383(4)
C3 C8 1.405(4)
C4 C5 1.384(6)
C4 H4 0.9300
C5 C6 1.355(7)
C5 H5 0.9300
C6 C7 1.385(7)
C6 H6 0.9300
C7 C8 1.408(4)
C7 H7 0.9300
C8 C9 1.450(4)
C9 C10 1.319(4)
C9 H9 0.9300
C10 C11 1.482(4)
C11 C12 1.516(5)
C11 H11A 0.9700
C11 H11B 0.9700
C12 C13 1.523(5)
C12 H12A 0.9700
C12 H12B 0.9700
C13 H13A 0.9600
C13 H13B 0.9600
C13 H13C 0.9600
C14 C15 1.374(4)
C14 C19 1.378(4)
C15 C16 1.381(4)
C15 H15 0.9300
C16 C17 1.374(5)
C16 H16 0.9300
C17 C18 1.366(5)
C17 C20 1.512(4)
C18 C19 1.382(4)
C18 H18 0.9300
C19 H19 0.9300
C20 H20A 0.9600
C20 H20B 0.9600
C20 H20C 0.9600
